data_4033397
loop_
_publ_author_name
'Zhao, Meng-Yao'
'Wang, De-Xian'
'Wang, Mei-Xiang'

_publ_section_title
;
 Synthesis, Structure, and Properties of Corona[6]arenes and Their
 Assembly with Anions in the Crystalline State.
;
_journal_issue 3
_journal_name_full 'The Journal of organic chemistry'
_journal_page_first 1502
_journal_page_last 1509
_journal_paper_doi 10.1021/acs.joc.7b03136
_journal_volume 83
_journal_year 2018
_chemical_formula_moiety 'C16 H11 N5 O3, C8 H20 N, N O3, 0.34(H2 O)'
_chemical_formula_sum 'C24 H31.69 N7 O6.34'
_chemical_formula_weight 519.73
_space_group_crystal_system monoclinic
_space_group_IT_number 14
_space_group_name_Hall '-P 2yn'
_space_group_name_H-M_alt 'P 1 21/n 1'
_symmetry_space_group_name_Hall '-P 2yn'
_symmetry_space_group_name_H-M 'P 1 21/n 1'
_atom_sites_solution_hydrogens mixed
_atom_sites_solution_primary dual
_audit_creation_date 2017-07-18
_audit_creation_method
;
Olex2 1.2
(compiled 2017.03.28 svn.r3405 for OlexSys, GUI svn.r5337)
;
_cell_angle_alpha 90
_cell_angle_beta 92.849(5)
_cell_angle_gamma 90
_cell_formula_units_Z 4
_cell_length_a 13.1038(8)
_cell_length_b 13.0388(7)
_cell_length_c 14.9738(8)
_cell_measurement_reflns_used 5865
_cell_measurement_temperature 173(2)
_cell_measurement_theta_max 31.1350
_cell_measurement_theta_min 1.9960
_cell_volume 2555.2(2)
_computing_cell_refinement 'CrysAlisPro 1.171.39.9d (Rigaku OD, 2015)'
_computing_data_collection 'CrystalClear (Rigaku Inc., 2007)'
_computing_data_reduction 'CrysAlisPro 1.171.39.9d (Rigaku OD, 2015)'
_computing_molecular_graphics 'Olex2 (Dolomanov et al., 2009)'
_computing_publication_material 'CIFTAB (Sheldrick, 2013)'
_computing_structure_refinement 'ShelXL (Sheldrick, 2015)'
_computing_structure_solution 'ShelXT (Sheldrick, 2015)'
_diffrn_ambient_temperature 173.15
_diffrn_measured_fraction_theta_full 0.995
_diffrn_measured_fraction_theta_max 0.889
_diffrn_measurement_device_type 'MM007-HF CCD(Saturn 724+)'
_diffrn_measurement_method '\w scans at fixed \c = 45\%'
_diffrn_radiation_monochromator Confocal
_diffrn_radiation_type MoK\a
_diffrn_radiation_wavelength 0.71073
_diffrn_reflns_av_R_equivalents 0.0465
_diffrn_reflns_av_unetI/netI 0.0554
_diffrn_reflns_Laue_measured_fraction_full 0.995
_diffrn_reflns_Laue_measured_fraction_max 0.889
_diffrn_reflns_limit_h_max 19
_diffrn_reflns_limit_h_min -18
_diffrn_reflns_limit_k_max 18
_diffrn_reflns_limit_k_min -16
_diffrn_reflns_limit_l_max 20
_diffrn_reflns_limit_l_min -22
_diffrn_reflns_number 19811
_diffrn_reflns_point_group_measured_fraction_full 0.995
_diffrn_reflns_point_group_measured_fraction_max 0.889
_diffrn_reflns_theta_full 25.242
_diffrn_reflns_theta_max 31.655
_diffrn_reflns_theta_min 2.016
_diffrn_source 'Rotating Anode'
_exptl_absorpt_coefficient_mu 0.100
_exptl_absorpt_correction_T_max 1.0000
_exptl_absorpt_correction_T_min 0.81191
_exptl_absorpt_correction_type multi-scan
_exptl_absorpt_process_details
;
CrysAlisPro 1.171.39.9d (Rigaku Oxford Diffraction, 2015)
Empirical absorption correction using spherical harmonics,
 implemented in SCALE3 ABSPACK scaling algorithm.
;
_exptl_crystal_colour red
_exptl_crystal_density_diffrn 1.351
_exptl_crystal_description block
_exptl_crystal_F_000 1102
_exptl_crystal_size_max 0.8
_exptl_crystal_size_mid 0.25
_exptl_crystal_size_min 0.23
_refine_diff_density_max 0.270
_refine_diff_density_min -0.228
_refine_diff_density_rms 0.050
_refine_ls_extinction_method none
_refine_ls_goodness_of_fit_ref 1.018
_refine_ls_hydrogen_treatment constr
_refine_ls_matrix_type full
_refine_ls_number_parameters 349
_refine_ls_number_reflns 7674
_refine_ls_number_restraints 0
_refine_ls_restrained_S_all 1.018
_refine_ls_R_factor_all 0.1500
_refine_ls_R_factor_gt 0.0759
_refine_ls_shift/su_max 0.000
_refine_ls_shift/su_mean 0.000
_refine_ls_structure_factor_coef Fsqd
_refine_ls_weighting_details 'w=1/[\s^2^(Fo^2^)+(0.1001P)^2^+0.8046P] where P=(Fo^2^+2Fc^2^)/3'
_refine_ls_weighting_scheme calc
_refine_ls_wR_factor_gt 0.1926
_refine_ls_wR_factor_ref 0.2308
_reflns_Friedel_coverage 0.000
_reflns_number_gt 3988
_reflns_number_total 7674
_reflns_threshold_expression 'I > 2\s(I)'
_cod_data_source_file jo7b03136_si_012.cif
_cod_data_source_block mx6118a
_cod_depositor_comments 'Adding full bibliography for 4033391--4033399.cif.'
_cod_database_code 4033397
_shelx_shelxl_version_number 2016/6
_shelx_space_group_comment
;
The symmetry employed for this shelxl refinement is uniquely defined
by the following loop, which should always be used as a source of
symmetry information in preference to the above space-group names.
They are only intended as comments.
;
_shelx_estimated_absorpt_t_max 0.977
_shelx_estimated_absorpt_t_min 0.924
_olex2_refinement_description
;
1. Fixed Uiso
 At 1.2 times of:
  All C(H) groups, All C(H,H) groups
 At 1.5 times of:
  All C(H,H,H) groups, All O(H,H) groups
2. Others
 Sof(O7)=Sof(H7A)=Sof(H7B)=FVAR(1)
3.a Riding coordinates:
 O7(H7A,H7B)
3.b Secondary CH2 refined with riding coordinates:
 C17(H17A,H17B), C19(H19A,H19B), C21(H21A,H21B), C23(H23A,H23B)
3.c Aromatic/amide H refined with riding coordinates:
 C4(H4), C5(H5), C7(H7), C8(H8), C12(H12), C13(H13), C15(H15), C16(H16)
3.d Idealised Me refined as rotating group:
 C1(H1A,H1B,H1C), C18(H18A,H18B,H18C), C20(H20A,H20B,H20C), C22(H22A,H22B,
 H22C), C24(H24A,H24B,H24C)
;
_olex2_submission_special_instructions 'No special instructions were received'

loop_
_space_group_symop_operation_xyz
'x, y, z'
'-x+1/2, y+1/2, -z+1/2'
'-x, -y, -z'
'x-1/2, -y-1/2, z-1/2'

loop_
_atom_site_label
_atom_site_type_symbol
_atom_site_fract_x
_atom_site_fract_y
_atom_site_fract_z
_atom_site_U_iso_or_equiv
_atom_site_adp_type
_atom_site_occupancy
_atom_site_site_symmetry_order
_atom_site_calc_flag
_atom_site_refinement_flags_posn
_atom_site_refinement_flags_occupancy
O1 O 0.12764(13) 0.87155(13) 0.21034(12) 0.0602(5) Uani 1 1 d . .
O2 O 0.53345(12) 0.66153(14) 0.32016(10) 0.0585(5) Uani 1 1 d . .
O3 O 0.81901(14) 0.41530(15) 0.22920(12) 0.0771(6) Uani 1 1 d . .
N1 N 0.19479(15) 0.77494(15) 0.10371(14) 0.0567(6) Uani 1 1 d . .
N2 N 0.61637(14) 0.58785(15) 0.20550(12) 0.0516(5) Uani 1 1 d . .
N3 N 0.68984(15) 0.52489(17) 0.18197(13) 0.0605(6) Uani 1 1 d . .
N4 N 0.73199(16) 0.49189(17) 0.33492(13) 0.0615(6) Uani 1 1 d . .
N5 N 0.65918(16) 0.55284(16) 0.35819(12) 0.0545(5) Uani 1 1 d . .
C1 C 0.0325(2) 0.8628(2) 0.0704(2) 0.0738(9) Uani 1 1 d . .
H1A H -0.018548 0.807932 0.071699 0.111 Uiso 1 1 calc GR .
H1B H 0.056536 0.869415 0.009777 0.111 Uiso 1 1 calc GR .
H1C H 0.001707 0.927606 0.088376 0.111 Uiso 1 1 calc GR .
C2 C 0.12137(18) 0.83719(18) 0.13421(18) 0.0551(6) Uani 1 1 d . .
C3 C 0.28242(17) 0.74688(18) 0.15960(16) 0.0503(6) Uani 1 1 d . .
C4 C 0.29873(17) 0.64459(18) 0.17815(16) 0.0516(6) Uani 1 1 d . .
H4 H 0.251217 0.594609 0.155927 0.062 Uiso 1 1 calc R .
C5 C 0.38455(17) 0.61476(18) 0.22928(16) 0.0501(6) Uani 1 1 d . .
H5 H 0.396940 0.544429 0.242340 0.060 Uiso 1 1 calc R .
C6 C 0.45118(16) 0.68882(19) 0.26062(15) 0.0498(6) Uani 1 1 d . .
C7 C 0.43671(18) 0.79047(19) 0.24253(17) 0.0563(6) Uani 1 1 d . .
H7 H 0.484740 0.840044 0.264606 0.068 Uiso 1 1 calc R .
C8 C 0.35036(18) 0.82026(19) 0.19117(17) 0.0558(6) Uani 1 1 d . .
H8 H 0.338474 0.890665 0.178039 0.067 Uiso 1 1 calc R .
C9 C 0.60447(16) 0.59853(17) 0.29112(15) 0.0457(5) Uani 1 1 d . .
C10 C 0.74385(18) 0.48004(19) 0.24784(16) 0.0572(7) Uani 1 1 d . .
C11 C 0.8143(2) 0.3702(2) 0.1431(2) 0.0678(8) Uani 1 1 d . .
C12 C 0.8827(2) 0.4000(2) 0.0837(2) 0.0665(8) Uani 1 1 d . .
H12 H 0.930485 0.452972 0.098263 0.080 Uiso 1 1 calc R .
C13 C 0.8819(2) 0.35181(19) 0.00066(19) 0.0634(7) Uani 1 1 d . .
H13 H 0.928576 0.371779 -0.042673 0.076 Uiso 1 1 calc R .
C14 C 0.8117(2) 0.27411(19) -0.01759(18) 0.0591(7) Uani 1 1 d . .
C15 C 0.7434(2) 0.2444(2) 0.0444(2) 0.0682(8) Uani 1 1 d . .
H15 H 0.696225 0.190621 0.030831 0.082 Uiso 1 1 calc R .
C16 C 0.7437(2) 0.2932(2) 0.1273(2) 0.0744(9) Uani 1 1 d . .
H16 H 0.697178 0.274207 0.171009 0.089 Uiso 1 1 calc R .
N6 N 0.16642(15) 0.74279(15) 0.46992(12) 0.0518(5) Uani 1 1 d . .
C17 C 0.1292(2) 0.6929(2) 0.55221(17) 0.0602(7) Uani 1 1 d . .
H17A H 0.100042 0.746562 0.590127 0.072 Uiso 1 1 calc R .
H17B H 0.188646 0.662909 0.586267 0.072 Uiso 1 1 calc R .
C18 C 0.0505(3) 0.6104(3) 0.5365(3) 0.0954(11) Uani 1 1 d . .
H18A H 0.079497 0.554600 0.502011 0.143 Uiso 1 1 calc GR .
H18B H -0.009213 0.638870 0.503237 0.143 Uiso 1 1 calc GR .
H18C H 0.029864 0.583835 0.594151 0.143 Uiso 1 1 calc GR .
C19 C 0.0805(3) 0.7990(2) 0.41925(19) 0.0816(10) Uani 1 1 d . .
H19A H 0.107536 0.829676 0.364773 0.098 Uiso 1 1 calc R .
H19B H 0.027332 0.748610 0.399903 0.098 Uiso 1 1 calc R .
C20 C 0.0314(4) 0.8826(3) 0.4723(3) 0.132(2) Uani 1 1 d . .
H20A H -0.026820 0.911318 0.437093 0.198 Uiso 1 1 calc GR .
H20B H 0.081503 0.936794 0.486148 0.198 Uiso 1 1 calc GR .
H20C H 0.007669 0.853820 0.528074 0.198 Uiso 1 1 calc GR .
C21 C 0.2514(3) 0.8143(2) 0.50264(19) 0.0781(9) Uani 1 1 d . .
H21A H 0.223251 0.863538 0.545365 0.094 Uiso 1 1 calc R .
H21B H 0.304464 0.773409 0.535745 0.094 Uiso 1 1 calc R .
C22 C 0.3010(5) 0.8736(4) 0.4312(3) 0.148(2) Uani 1 1 d . .
H22A H 0.248414 0.907791 0.393127 0.223 Uiso 1 1 calc GR .
H22B H 0.340141 0.826669 0.394878 0.223 Uiso 1 1 calc GR .
H22C H 0.347040 0.925063 0.458779 0.223 Uiso 1 1 calc GR .
C23 C 0.2042(2) 0.66522(19) 0.40391(16) 0.0546(6) Uani 1 1 d . .
H23A H 0.145033 0.624621 0.380176 0.066 Uiso 1 1 calc R .
H23B H 0.231984 0.702816 0.353063 0.066 Uiso 1 1 calc R .
C24 C 0.2846(2) 0.5924(2) 0.4406(2) 0.0760(9) Uani 1 1 d . .
H24A H 0.303031 0.544592 0.393540 0.114 Uiso 1 1 calc GR .
H24B H 0.257990 0.553971 0.490605 0.114 Uiso 1 1 calc GR .
H24C H 0.345206 0.631245 0.461480 0.114 Uiso 1 1 calc GR .
O4 O 0.9265(3) 0.6453(2) 0.1712(2) 0.1500(15) Uani 1 1 d . .
O5 O 1.0496(2) 0.5534(2) 0.2194(2) 0.1233(10) Uani 1 1 d . .
O6 O 0.9457(3) 0.6138(2) 0.3107(2) 0.1223(10) Uani 1 1 d . .
N7 N 0.9742(3) 0.6059(2) 0.2329(2) 0.0882(9) Uani 1 1 d . .
O7 O 0.5764(5) 0.3541(5) 0.2589(4) 0.085(3) Uani 0.344(7) 1 d . P
H7A H 0.587781 0.294966 0.275032 0.127 Uiso 0.344(7) 1 d R P
H7B H 0.519501 0.370426 0.274462 0.127 Uiso 0.344(7) 1 d R P

loop_
_atom_site_aniso_label
_atom_site_aniso_U_11
_atom_site_aniso_U_22
_atom_site_aniso_U_33
_atom_site_aniso_U_23
_atom_site_aniso_U_13
_atom_site_aniso_U_12
O1 0.0643(10) 0.0500(10) 0.0644(11) -0.0091(9) -0.0180(8) 0.0069(8)
O2 0.0575(9) 0.0693(11) 0.0462(9) -0.0080(8) -0.0212(7) 0.0154(8)
O3 0.0802(12) 0.0815(13) 0.0649(11) -0.0274(10) -0.0435(9) 0.0398(10)
N1 0.0554(10) 0.0485(11) 0.0628(13) -0.0160(10) -0.0295(9) 0.0126(9)
N2 0.0568(11) 0.0535(12) 0.0429(11) 0.0055(9) -0.0135(8) 0.0146(9)
N3 0.0633(12) 0.0672(14) 0.0486(11) -0.0006(10) -0.0218(9) 0.0225(10)
N4 0.0744(13) 0.0545(12) 0.0523(12) -0.0017(10) -0.0295(10) 0.0181(10)
N5 0.0685(12) 0.0494(12) 0.0433(11) 0.0039(9) -0.0200(9) 0.0090(10)
C1 0.0674(16) 0.0578(16) 0.092(2) -0.0147(15) -0.0375(15) 0.0203(13)
C2 0.0573(13) 0.0364(12) 0.0692(16) -0.0050(11) -0.0206(11) 0.0035(10)
C3 0.0496(11) 0.0477(13) 0.0514(13) -0.0096(11) -0.0201(10) 0.0084(10)
C4 0.0520(12) 0.0427(13) 0.0581(14) -0.0078(11) -0.0169(10) 0.0014(10)
C5 0.0552(12) 0.0416(13) 0.0522(14) -0.0011(10) -0.0104(10) 0.0078(10)
C6 0.0471(11) 0.0590(15) 0.0415(12) -0.0047(11) -0.0156(9) 0.0101(10)
C7 0.0543(12) 0.0503(14) 0.0614(15) -0.0067(12) -0.0250(11) -0.0011(10)
C8 0.0600(13) 0.0437(13) 0.0612(15) -0.0029(11) -0.0241(11) 0.0008(10)
C9 0.0492(11) 0.0401(12) 0.0459(12) 0.0022(10) -0.0159(9) 0.0024(9)
C10 0.0630(13) 0.0556(15) 0.0499(13) -0.0085(11) -0.0274(11) 0.0169(11)
C11 0.0657(15) 0.0684(17) 0.0652(17) -0.0222(14) -0.0366(14) 0.0298(14)
C12 0.0756(17) 0.0509(15) 0.0687(18) -0.0140(13) -0.0396(15) 0.0144(13)
C13 0.0712(15) 0.0486(14) 0.0667(16) -0.0117(12) -0.0329(13) 0.0105(12)
C14 0.0608(14) 0.0526(15) 0.0604(15) -0.0169(12) -0.0309(13) 0.0190(11)
C15 0.0562(14) 0.0723(18) 0.0729(18) -0.0216(15) -0.0280(14) 0.0141(13)
C16 0.0586(14) 0.089(2) 0.0732(18) -0.0193(16) -0.0261(13) 0.0214(14)
N6 0.0700(12) 0.0435(11) 0.0396(10) -0.0017(8) -0.0203(9) 0.0070(9)
C17 0.0694(15) 0.0572(16) 0.0528(15) -0.0021(12) -0.0087(12) 0.0107(12)
C18 0.097(2) 0.097(3) 0.093(3) -0.004(2) 0.004(2) -0.010(2)
C19 0.119(2) 0.0617(17) 0.0597(17) -0.0052(14) -0.0395(16) 0.0371(17)
C20 0.188(4) 0.103(3) 0.099(3) -0.029(2) -0.060(3) 0.097(3)
C21 0.103(2) 0.0709(19) 0.0593(17) -0.0209(15) -0.0126(16) -0.0225(17)
C22 0.223(6) 0.122(4) 0.102(3) -0.033(3) 0.029(3) -0.101(4)
C23 0.0722(15) 0.0491(14) 0.0410(12) -0.0030(11) -0.0118(11) 0.0054(11)
C24 0.0846(19) 0.080(2) 0.0621(17) -0.0027(15) -0.0123(14) 0.0299(16)
O4 0.222(4) 0.0860(19) 0.131(2) 0.0147(17) -0.103(3) -0.003(2)
O5 0.0991(19) 0.100(2) 0.168(3) -0.025(2) -0.0270(19) -0.0067(17)
O6 0.158(3) 0.125(2) 0.0814(18) -0.0330(16) -0.0150(17) -0.031(2)
N7 0.121(2) 0.0578(16) 0.081(2) -0.0041(14) -0.0502(18) -0.0111(16)
O7 0.079(4) 0.073(5) 0.103(5) -0.004(3) 0.007(3) -0.026(3)

loop_
_atom_type_symbol
_atom_type_description
_atom_type_scat_dispersion_real
_atom_type_scat_dispersion_imag
_atom_type_scat_source
C C 0.0033 0.0016 'International Tables Vol C Tables 4.2.6.8 and 6.1.1.4'
H H 0.0000 0.0000 'International Tables Vol C Tables 4.2.6.8 and 6.1.1.4'
N N 0.0061 0.0033 'International Tables Vol C Tables 4.2.6.8 and 6.1.1.4'
O O 0.0106 0.0060 'International Tables Vol C Tables 4.2.6.8 and 6.1.1.4'

loop_
_geom_angle_atom_site_label_1
_geom_angle_atom_site_label_2
_geom_angle_atom_site_label_3
_geom_angle
_geom_angle_site_symmetry_3
C9 O2 C6 118.32(17) .
C10 O3 C11 116.95(16) .
C2 N1 C3 121.14(19) .
C2 N1 C14 123.87(18) 3_665
C3 N1 C14 114.81(18) 3_665
C9 N2 N3 116.76(17) .
C10 N3 N2 116.4(2) .
N5 N4 C10 117.14(18) .
N4 N5 C9 116.2(2) .
H1A C1 H1B 109.5 .
H1A C1 H1C 109.5 .
H1B C1 H1C 109.5 .
C2 C1 H1A 109.5 .
C2 C1 H1B 109.5 .
C2 C1 H1C 109.5 .
O1 C2 N1 121.1(2) .
O1 C2 C1 121.6(2) .
N1 C2 C1 117.3(2) .
C4 C3 N1 118.46(19) .
C8 C3 N1 120.6(2) .
C8 C3 C4 120.90(19) .
C3 C4 H4 120.1 .
C3 C4 C5 119.8(2) .
C5 C4 H4 120.1 .
C4 C5 H5 120.7 .
C6 C5 C4 118.6(2) .
C6 C5 H5 120.7 .
C5 C6 O2 119.6(2) .
C7 C6 O2 117.7(2) .
C7 C6 C5 122.50(19) .
C6 C7 H7 120.6 .
C6 C7 C8 118.8(2) .
C8 C7 H7 120.6 .
C3 C8 C7 119.4(2) .
C3 C8 H8 120.3 .
C7 C8 H8 120.3 .
O2 C9 N5 112.7(2) .
N2 C9 O2 120.40(18) .
N2 C9 N5 126.9(2) .
N3 C10 O3 119.8(2) .
N3 C10 N4 126.6(2) .
N4 C10 O3 113.66(19) .
C12 C11 O3 118.7(3) .
C12 C11 C16 123.9(3) .
C16 C11 O3 117.2(3) .
C11 C12 H12 120.6 .
C11 C12 C13 118.8(3) .
C13 C12 H12 120.6 .
C12 C13 H13 120.6 .
C14 C13 C12 118.8(3) .
C14 C13 H13 120.6 .
C13 C14 N1 120.7(3) 3_665
C15 C14 N1 117.9(2) 3_665
C15 C14 C13 121.3(2) .
C14 C15 H15 120.1 .
C14 C15 C16 119.9(3) .
C16 C15 H15 120.1 .
C11 C16 C15 117.3(3) .
C11 C16 H16 121.4 .
C15 C16 H16 121.4 .
C17 N6 C19 111.0(2) .
C17 N6 C21 105.43(19) .
C17 N6 C23 112.16(18) .
C21 N6 C19 112.3(2) .
C23 N6 C19 104.77(18) .
C23 N6 C21 111.3(2) .
N6 C17 H17A 108.4 .
N6 C17 H17B 108.4 .
N6 C17 C18 115.6(2) .
H17A C17 H17B 107.4 .
C18 C17 H17A 108.4 .
C18 C17 H17B 108.4 .
C17 C18 H18A 109.5 .
C17 C18 H18B 109.5 .
C17 C18 H18C 109.5 .
H18A C18 H18B 109.5 .
H18A C18 H18C 109.5 .
H18B C18 H18C 109.5 .
N6 C19 H19A 108.7 .
N6 C19 H19B 108.7 .
H19A C19 H19B 107.6 .
C20 C19 N6 114.2(2) .
C20 C19 H19A 108.7 .
C20 C19 H19B 108.7 .
C19 C20 H20A 109.5 .
C19 C20 H20B 109.5 .
C19 C20 H20C 109.5 .
H20A C20 H20B 109.5 .
H20A C20 H20C 109.5 .
H20B C20 H20C 109.5 .
N6 C21 H21A 108.5 .
N6 C21 H21B 108.5 .
H21A C21 H21B 107.5 .
C22 C21 N6 115.2(3) .
C22 C21 H21A 108.5 .
C22 C21 H21B 108.5 .
C21 C22 H22A 109.5 .
C21 C22 H22B 109.5 .
C21 C22 H22C 109.5 .
H22A C22 H22B 109.5 .
H22A C22 H22C 109.5 .
H22B C22 H22C 109.5 .
N6 C23 H23A 108.4 .
N6 C23 H23B 108.4 .
H23A C23 H23B 107.5 .
C24 C23 N6 115.45(19) .
C24 C23 H23A 108.4 .
C24 C23 H23B 108.4 .
C23 C24 H24A 109.5 .
C23 C24 H24B 109.5 .
C23 C24 H24C 109.5 .
H24A C24 H24B 109.5 .
H24A C24 H24C 109.5 .
H24B C24 H24C 109.5 .
O4 N7 O5 120.3(4) .
O4 N7 O6 120.9(4) .
O5 N7 O6 118.8(3) .
H7A O7 H7B 108.3 .

loop_
_geom_bond_atom_site_label_1
_geom_bond_atom_site_label_2
_geom_bond_distance
_geom_bond_site_symmetry_2
O1 C2 1.224(3) .
O2 C6 1.410(2) .
O2 C9 1.330(3) .
O3 C10 1.337(3) .
O3 C11 1.415(3) .
N1 C2 1.355(3) .
N1 C3 1.434(2) .
N1 C14 1.438(3) 3_665
N2 N3 1.326(3) .
N2 C9 1.307(3) .
N3 C10 1.322(3) .
N4 N5 1.302(3) .
N4 C10 1.330(3) .
N5 C9 1.344(3) .
C1 H1A 0.9800 .
C1 H1B 0.9800 .
C1 H1C 0.9800 .
C1 C2 1.506(3) .
C3 C4 1.377(3) .
C3 C8 1.375(3) .
C4 H4 0.9500 .
C4 C5 1.384(3) .
C5 H5 0.9500 .
C5 C6 1.369(3) .
C6 C7 1.364(3) .
C7 H7 0.9500 .
C7 C8 1.391(3) .
C8 H8 0.9500 .
C11 C12 1.351(4) .
C11 C16 1.378(4) .
C12 H12 0.9500 .
C12 C13 1.393(4) .
C13 H13 0.9500 .
C13 C14 1.387(4) .
C14 C15 1.377(4) .
C15 H15 0.9500 .
C15 C16 1.394(4) .
C16 H16 0.9500 .
N6 C17 1.497(3) .
N6 C19 1.515(3) .
N6 C21 1.515(3) .
N6 C23 1.514(3) .
C17 H17A 0.9900 .
C17 H17B 0.9900 .
C17 C18 1.500(4) .
C18 H18A 0.9800 .
C18 H18B 0.9800 .
C18 H18C 0.9800 .
C19 H19A 0.9900 .
C19 H19B 0.9900 .
C19 C20 1.511(5) .
C20 H20A 0.9800 .
C20 H20B 0.9800 .
C20 H20C 0.9800 .
C21 H21A 0.9900 .
C21 H21B 0.9900 .
C21 C22 1.494(5) .
C22 H22A 0.9800 .
C22 H22B 0.9800 .
C22 H22C 0.9800 .
C23 H23A 0.9900 .
C23 H23B 0.9900 .
C23 C24 1.501(3) .
C24 H24A 0.9800 .
C24 H24B 0.9800 .
C24 H24C 0.9800 .
O4 N7 1.204(3) .
O5 N7 1.227(4) .
O6 N7 1.246(4) .
O7 H7A 0.8199 .
O7 H7B 0.8201 .

loop_
_geom_hbond_atom_site_label_D
_geom_hbond_atom_site_label_H
_geom_hbond_atom_site_label_A
_geom_hbond_distance_DH
_geom_hbond_distance_HA
_geom_hbond_distance_DA
_geom_hbond_angle_DHA
_geom_hbond_site_symmetry_A
O7 H7A O4 0.82 2.12 2.917(7) 163.5 2_645
O7 H7A N7 0.82 2.60 3.308(7) 145.9 2_645
O7 H7B O1 0.82 1.95 2.745(6) 162.2 2_545
